data_4513654
loop_
_publ_author_name
'Sheng, Ning'
'Zong, Shenfei'
'Cao, Wei'
'Jiang, Jianzhuang'
'Wang, Zhuyuan'
'Cui, Yiping'

_publ_section_title
;
 Water Dispersible and Biocompatible Porphyrin-Based Nanospheres for
 Biophotonics Applications: A Novel Surfactant and Polyelectrolyte-Based
 Fabrication Strategy for Modifying Hydrophobic Porphyrins.
;
_journal_issue 35
_journal_name_full 'ACS applied materials &amp; interfaces'
_journal_page_first 19718
_journal_page_last 19725
_journal_paper_doi 10.1021/acsami.5b05256
_journal_volume 7
_journal_year 2015
_chemical_formula_sum 'C60 H38 N4'
_chemical_formula_weight 814.94
_chemical_name_systematic
; 
 ? 
;
_space_group_IT_number 14
_symmetry_cell_setting monoclinic
_symmetry_space_group_name_Hall '-P 2yn'
_symmetry_space_group_name_H-M 'P 1 21/n 1'
_atom_sites_solution_hydrogens geom
_atom_sites_solution_primary direct
_atom_sites_solution_secondary difmap
_audit_creation_method SHELXL-97
_cell_angle_alpha 90.00
_cell_angle_beta 107.231(6)
_cell_angle_gamma 90.00
_cell_formula_units_Z 2
_cell_length_a 14.3503(7)
_cell_length_b 9.2413(4)
_cell_length_c 20.0339(15)
_cell_measurement_reflns_used 1342
_cell_measurement_temperature 150.00(14)
_cell_measurement_theta_max 66.9791
_cell_measurement_theta_min 3.2219
_cell_volume 2537.6(3)
_computing_structure_refinement 'SHELXL-97 (Sheldrick, 1997)'
_computing_structure_solution 'SHELXS-97 (Sheldrick, 1990)'
_diffrn_ambient_temperature 150.00(14)
_diffrn_detector_area_resol_mean 16.2141
_diffrn_measured_fraction_theta_full 0.983
_diffrn_measured_fraction_theta_max 0.983
_diffrn_measurement_device_type 'Xcalibur, Eos, Gemini'
_diffrn_measurement_method '\w scans'
_diffrn_radiation_monochromator graphite
_diffrn_radiation_source 'Enhance (Cu) X-ray Source'
_diffrn_radiation_type CuK\a
_diffrn_radiation_wavelength 1.54178
_diffrn_reflns_av_R_equivalents 0.0332
_diffrn_reflns_av_sigmaI/netI 0.0618
_diffrn_reflns_limit_h_max 16
_diffrn_reflns_limit_h_min -12
_diffrn_reflns_limit_k_max 6
_diffrn_reflns_limit_k_min -10
_diffrn_reflns_limit_l_max 22
_diffrn_reflns_limit_l_min -23
_diffrn_reflns_number 8396
_diffrn_reflns_theta_full 62.50
_diffrn_reflns_theta_max 62.50
_diffrn_reflns_theta_min 3.36
_exptl_absorpt_coefficient_mu 0.482
_exptl_absorpt_correction_T_max 1.00000
_exptl_absorpt_correction_T_min 0.54590
_exptl_absorpt_correction_type multi-scan
_exptl_absorpt_process_details
;
CrysAlisPro, Agilent Technologies,
Version 1.171.35.19 (release 27-10-2011 CrysAlis171 .NET)
(compiled Oct 27 2011,15:02:11)
Empirical absorption correction using spherical harmonics,
 implemented in SCALE3 ABSPACK scaling algorithm.
;
_exptl_crystal_colour purple
_exptl_crystal_density_diffrn 1.067
_exptl_crystal_density_method 'not measured'
_exptl_crystal_description block
_exptl_crystal_F_000 852
_exptl_crystal_size_max 0.10
_exptl_crystal_size_mid 0.08
_exptl_crystal_size_min 0.05
_platon_squeeze_details
;
;
_refine_diff_density_max 0.678
_refine_diff_density_min -0.366
_refine_diff_density_rms 0.085
_refine_ls_extinction_method none
_refine_ls_goodness_of_fit_ref 1.206
_refine_ls_hydrogen_treatment constr
_refine_ls_matrix_type full
_refine_ls_number_parameters 259
_refine_ls_number_reflns 3988
_refine_ls_number_restraints 23
_refine_ls_restrained_S_all 1.218
_refine_ls_R_factor_all 0.2081
_refine_ls_R_factor_gt 0.1498
_refine_ls_shift/su_max 0.001
_refine_ls_shift/su_mean 0.000
_refine_ls_structure_factor_coef Fsqd
_refine_ls_weighting_details 'calc w=1/[\s^2^(Fo^2^)+(0.2000P)^2^+0.0000P] where P=(Fo^2^+2Fc^2^)/3'
_refine_ls_weighting_scheme calc
_refine_ls_wR_factor_gt 0.3862
_refine_ls_wR_factor_ref 0.4270
_reflns_number_gt 1702
_reflns_number_total 3988
_reflns_threshold_expression >2sigma(I)
_cod_data_source_file am5b05256_si_002.cif
_cod_data_source_block q
_cod_database_code 4513654

loop_
_symmetry_equiv_pos_as_xyz
'x, y, z'
'-x+1/2, y+1/2, -z+1/2'
'-x, -y, -z'
'x-1/2, -y-1/2, z-1/2'

loop_
_atom_site_label
_atom_site_type_symbol
_atom_site_fract_x
_atom_site_fract_y
_atom_site_fract_z
_atom_site_U_iso_or_equiv
_atom_site_adp_type
_atom_site_occupancy
_atom_site_symmetry_multiplicity
_atom_site_calc_flag
_atom_site_refinement_flags
C1 C 0.1849(5) 0.3103(8) 0.0349(4) 0.080(2) Uani 1 1 d .
C2 C 0.2820(4) 0.3029(9) 0.0859(4) 0.085(2) Uani 1 1 d .
H2 H 0.3272 0.2287 0.0901 0.102 Uiso 1 1 calc R
C3 C 0.2937(4) 0.4210(8) 0.1248(4) 0.080(2) Uani 1 1 d .
H3 H 0.3497 0.4473 0.1600 0.096 Uiso 1 1 calc R
C4 C 0.2035(4) 0.5016(7) 0.1027(4) 0.0667(17) Uani 1 1 d .
C5 C 0.1894(5) 0.6366(8) 0.1339(4) 0.079(2) Uani 1 1 d .
C6 C 0.1019(5) 0.7089(7) 0.1164(4) 0.0735(18) Uani 1 1 d .
C7 C 0.0812(5) 0.8375(8) 0.1515(4) 0.085(2) Uani 1 1 d .
H7 H 0.1246 0.8830 0.1895 0.102 Uiso 1 1 calc R
C8 C -0.0107(6) 0.8799(8) 0.1200(4) 0.093(3) Uani 1 1 d .
H8 H -0.0420 0.9578 0.1334 0.112 Uiso 1 1 calc R
C9 C -0.0543(5) 0.7820(7) 0.0602(4) 0.080(2) Uani 1 1 d .
C10 C 0.5085(6) 0.8813(10) 0.3408(5) 0.100(3) Uani 1 1 d .
H10 H 0.5262 0.8471 0.3865 0.120 Uiso 1 1 calc R
C11 C 0.5613(6) 0.9920(12) 0.3235(7) 0.120(4) Uani 1 1 d .
H11 H 0.6139 1.0324 0.3573 0.144 Uiso 1 1 calc R
C12 C 0.5351(6) 1.0438(11) 0.2538(7) 0.119(4) Uani 1 1 d .
H12 H 0.5709 1.1184 0.2421 0.143 Uiso 1 1 calc R
C13 C 0.4584(6) 0.9859(10) 0.2039(6) 0.118(3) Uani 1 1 d .
H13 H 0.4417 1.0206 0.1583 0.141 Uiso 1 1 calc R
C14 C 0.4049(5) 0.8739(8) 0.2217(5) 0.085(2) Uani 1 1 d .
C15 C 0.4295(5) 0.8200(9) 0.2914(4) 0.085(2) Uani 1 1 d .
C16 C 0.3733(6) 0.7143(10) 0.3077(4) 0.093(2) Uani 1 1 d .
H16 H 0.3876 0.6836 0.3539 0.112 Uiso 1 1 calc R
C17 C 0.2965(6) 0.6520(10) 0.2584(5) 0.101(3) Uani 1 1 d .
H17 H 0.2617 0.5776 0.2713 0.121 Uiso 1 1 calc R
C18 C 0.2701(5) 0.6983(7) 0.1897(4) 0.0753(19) Uani 1 1 d .
C19 C 0.3222(5) 0.8096(8) 0.1720(4) 0.080(2) Uani 1 1 d .
H19 H 0.3030 0.8441 0.1264 0.095 Uiso 1 1 calc R
C20 C -0.1410(6) 0.7899(8) 0.0167(4) 0.084(2) Uani 1 1 d .
C21 C -0.1936(4) 1.1990(7) 0.0127(3) 0.139(4) Uani 1 1 d GU
H21 H -0.1646 1.2839 0.0038 0.167 Uiso 1 1 calc R
C22 C -0.1513(4) 1.0659(8) 0.0073(3) 0.148(6) Uani 1 1 d GU
H22 H -0.0939 1.0618 -0.0053 0.177 Uiso 1 1 calc R
C23 C -0.1946(5) 0.9391(6) 0.0207(3) 0.138(4) Uani 1 1 d GU
C24 C -0.2803(5) 0.9453(5) 0.0395(4) 0.231(10) Uani 1 1 d GU
H24 H -0.3094 0.8605 0.0484 0.277 Uiso 1 1 calc R
C25 C -0.3227(4) 1.0784(6) 0.0449(3) 0.197(5) Uani 1 1 d GU
C26 C -0.2793(3) 1.2052(5) 0.0315(2) 0.127(3) Uani 1 1 d GU
C27 C -0.3216(4) 1.3383(6) 0.0369(3) 0.137(4) Uani 1 1 d G
H27 H -0.2926 1.4232 0.0280 0.164 Uiso 1 1 calc R
C28 C -0.4073(4) 1.3445(8) 0.0557(3) 0.135(4) Uani 1 1 d G
H28 H -0.4356 1.4336 0.0594 0.162 Uiso 1 1 calc R
C29 C -0.4507(4) 1.2177(9) 0.0691(4) 0.189(6) Uani 1 1 d GU
H29 H -0.5080 1.2219 0.0817 0.227 Uiso 1 1 calc R
C30 C -0.4084(4) 1.0846(8) 0.0637(4) 0.197(5) Uani 1 1 d GU
H30 H -0.4374 0.9998 0.0727 0.237 Uiso 1 1 calc R
N1 N 0.1404(4) 0.4329(6) 0.0481(3) 0.0670(15) Uani 1 1 d .
N2 N 0.0191(4) 0.6823(6) 0.0617(3) 0.0782(17) Uani 1 1 d .
H2A H 0.0135 0.6128 0.0322 0.094 Uiso 1 1 calc R

loop_
_atom_site_aniso_label
_atom_site_aniso_U_11
_atom_site_aniso_U_22
_atom_site_aniso_U_33
_atom_site_aniso_U_23
_atom_site_aniso_U_13
_atom_site_aniso_U_12
C1 0.055(3) 0.085(5) 0.091(5) 0.002(4) 0.009(3) 0.028(4)
C2 0.050(3) 0.088(5) 0.111(6) 0.004(5) 0.016(4) 0.019(3)
C3 0.045(3) 0.089(5) 0.099(5) 0.013(5) 0.013(3) 0.020(3)
C4 0.049(3) 0.061(3) 0.079(4) 0.004(3) 0.003(3) 0.001(3)
C5 0.079(4) 0.066(4) 0.078(5) 0.003(4) 0.003(4) 0.014(3)
C6 0.061(4) 0.073(4) 0.081(5) -0.006(4) 0.012(3) 0.001(3)
C7 0.064(4) 0.077(4) 0.099(5) -0.006(4) 0.002(4) 0.006(3)
C8 0.110(6) 0.076(4) 0.079(5) -0.020(4) 0.004(4) 0.029(4)
C9 0.076(4) 0.067(4) 0.088(5) 0.011(4) 0.013(4) 0.026(3)
C10 0.065(4) 0.098(6) 0.124(7) -0.038(5) 0.008(4) 0.002(4)
C11 0.066(5) 0.129(8) 0.147(10) -0.060(8) 0.002(6) 0.008(6)
C12 0.068(5) 0.100(6) 0.170(11) -0.019(7) 0.003(6) -0.003(5)
C13 0.072(5) 0.102(6) 0.158(9) 0.037(6) 0.002(5) -0.009(5)
C14 0.062(4) 0.079(4) 0.104(6) -0.002(4) 0.011(4) -0.002(4)
C15 0.051(4) 0.095(5) 0.095(6) -0.008(5) 0.003(4) 0.013(4)
C16 0.074(5) 0.105(6) 0.085(5) 0.006(5) -0.002(4) 0.009(4)
C17 0.084(5) 0.108(6) 0.090(6) 0.017(5) -0.008(4) 0.001(4)
C18 0.065(4) 0.066(4) 0.093(5) -0.003(4) 0.021(4) 0.000(3)
C19 0.057(3) 0.084(4) 0.084(5) 0.008(4) 0.000(3) -0.004(3)
C20 0.081(5) 0.076(4) 0.097(5) 0.007(4) 0.027(4) 0.037(4)
C21 0.130(6) 0.132(6) 0.151(8) -0.005(6) 0.037(6) 0.022(6)
C22 0.216(13) 0.073(5) 0.109(8) -0.013(5) -0.022(8) 0.059(7)
C23 0.135(8) 0.163(11) 0.091(6) -0.010(7) -0.007(5) 0.090(8)
C24 0.153(10) 0.35(3) 0.168(13) -0.089(15) 0.009(9) 0.116(15)
C25 0.197(5) 0.197(5) 0.197(5) -0.0004(10) 0.0584(17) 0.0008(10)
C26 0.077(5) 0.218(10) 0.075(5) -0.033(6) 0.006(4) 0.039(6)
C27 0.100(7) 0.187(12) 0.127(9) -0.005(8) 0.041(6) 0.027(8)
C28 0.136(8) 0.094(6) 0.185(11) -0.011(7) 0.065(8) 0.054(6)
C29 0.163(9) 0.173(8) 0.225(10) 0.000(8) 0.050(8) 0.008(7)
C30 0.197(5) 0.197(5) 0.197(5) -0.0004(10) 0.0584(17) 0.0008(10)
N1 0.061(3) 0.064(3) 0.082(4) 0.007(3) 0.033(3) -0.005(3)
N2 0.071(3) 0.056(3) 0.097(4) 0.004(3) 0.010(3) 0.016(3)

loop_
_atom_type_symbol
_atom_type_description
_atom_type_scat_dispersion_real
_atom_type_scat_dispersion_imag
_atom_type_scat_source
C C 0.0181 0.0091 'International Tables Vol C Tables 4.2.6.8 and 6.1.1.4'
H H 0.0000 0.0000 'International Tables Vol C Tables 4.2.6.8 and 6.1.1.4'
N N 0.0311 0.0180 'International Tables Vol C Tables 4.2.6.8 and 6.1.1.4'

loop_
_geom_angle_atom_site_label_1
_geom_angle_atom_site_label_2
_geom_angle_atom_site_label_3
_geom_angle
_geom_angle_site_symmetry_1
_geom_angle_site_symmetry_3
N1 C1 C20 124.2(6) . 3_565
N1 C1 C2 107.8(7) . .
C20 C1 C2 127.9(6) 3_565 .
C3 C2 C1 107.6(6) . .
C2 C3 C4 107.4(6) . .
N1 C4 C5 127.8(6) . .
N1 C4 C3 109.2(6) . .
C5 C4 C3 122.9(6) . .
C6 C5 C4 123.3(6) . .
C6 C5 C18 117.4(6) . .
C4 C5 C18 119.2(6) . .
C5 C6 N2 128.5(7) . .
C5 C6 C7 125.3(6) . .
N2 C6 C7 106.1(6) . .
C8 C7 C6 109.0(7) . .
C7 C8 C9 108.8(7) . .
C20 C9 N2 128.5(7) . .
C20 C9 C8 126.9(7) . .
N2 C9 C8 104.5(6) . .
C11 C10 C15 121.2(10) . .
C10 C11 C12 119.6(9) . .
C13 C12 C11 120.8(10) . .
C12 C13 C14 119.5(10) . .
C13 C14 C15 120.9(8) . .
C13 C14 C19 122.4(8) . .
C15 C14 C19 116.7(7) . .
C16 C15 C10 122.5(9) . .
C16 C15 C14 119.4(7) . .
C10 C15 C14 118.0(9) . .
C17 C16 C15 122.3(8) . .
C16 C17 C18 120.8(9) . .
C19 C18 C17 118.5(7) . .
C19 C18 C5 117.4(7) . .
C17 C18 C5 124.1(7) . .
C18 C19 C14 122.1(7) . .
C9 C20 C1 126.6(6) . 3_565
C9 C20 C23 113.5(7) . .
C1 C20 C23 119.6(6) 3_565 .
C22 C21 C26 120.0 . .
C23 C22 C21 120.0 . .
C22 C23 C24 120.0 . .
C22 C23 C20 118.0(5) . .
C24 C23 C20 121.9(5) . .
C25 C24 C23 120.0 . .
C24 C25 C26 120.0 . .
C24 C25 C30 120.0 . .
C26 C25 C30 120.0 . .
C27 C26 C25 120.0 . .
C27 C26 C21 120.0 . .
C25 C26 C21 120.0 . .
C28 C27 C26 120.0 . .
C27 C28 C29 120.0 . .
C30 C29 C28 120.0 . .
C29 C30 C25 120.0 . .
C4 N1 C1 107.9(5) . .
C6 N2 C9 111.5(6) . .

loop_
_geom_bond_atom_site_label_1
_geom_bond_atom_site_label_2
_geom_bond_distance
_geom_bond_site_symmetry_2
C1 N1 1.365(9) .
C1 C20 1.392(11) 3_565
C1 C2 1.465(9) .
C2 C3 1.323(10) .
C3 C4 1.445(8) .
C4 N1 1.353(8) .
C4 C5 1.435(10) .
C5 C6 1.372(9) .
C5 C18 1.466(10) .
C6 N2 1.379(8) .
C6 C7 1.455(10) .
C7 C8 1.340(10) .
C8 C9 1.483(11) .
C9 C20 1.293(10) .
C9 N2 1.393(8) .
C10 C11 1.378(14) .
C10 C15 1.386(10) .
C11 C12 1.417(15) .
C12 C13 1.358(13) .
C13 C14 1.396(11) .
C14 C15 1.425(12) .
C14 C19 1.433(10) .
C15 C16 1.367(12) .
C16 C17 1.369(11) .
C17 C18 1.384(11) .
C18 C19 1.378(10) .
C20 C1 1.392(11) 3_565
C20 C23 1.592(8) .
C21 C22 1.3900 .
C21 C26 1.3900 .
C22 C23 1.3900 .
C23 C24 1.3900 .
C24 C25 1.3900 .
C25 C26 1.3900 .
C25 C30 1.3900 .
C26 C27 1.3900 .
C27 C28 1.3900 .
C28 C29 1.3900 .
C29 C30 1.3900 .

loop_
_platon_squeeze_void_nr
_platon_squeeze_void_average_x
_platon_squeeze_void_average_y
_platon_squeeze_void_average_z
_platon_squeeze_void_volume
_platon_squeeze_void_count_electrons
_platon_squeeze_void_content
1 0.250 -0.006 0.750 297 133 ' '
2 0.750 -0.047 0.250 297 132 ' '
